data_2211862
loop_
_publ_author_name
'Visser, Hendrik G.'

_publ_section_title
;
 Caesium bis[<i>N</i>-(carboxymethyl)iminodiacetato]chromate(III)
 dihydrate
;
_journal_coeditor_code HY2036
_journal_issue 1
_journal_name_full 'Acta Crystallographica Section E'
_journal_page_first m162
_journal_page_last m164
_journal_paper_doi 10.1107/S160053680605255X
_journal_volume 63
_journal_year 2007
_chemical_formula_iupac 'Cs [Cr (C6 H7 N O6)2], 2H2 O'
_chemical_formula_moiety 'C12 H18 Cr Cs N2 O14'
_chemical_formula_sum 'C12 H18 Cr Cs N2 O14'
_chemical_formula_weight 599.18
_chemical_name_systematic
;
Caesium bis(nitrilotriacetato)chromium(III) dihydrate
;
_space_group_IT_number 14
_symmetry_cell_setting monoclinic
_symmetry_space_group_name_Hall '-P 2yn'
_symmetry_space_group_name_H-M 'P 1 21/n 1'
_audit_creation_method 'WinGX routine CIF_UPDATE'
_cell_angle_alpha 90.0
_cell_angle_beta 94.837(5)
_cell_angle_gamma 90.0
_cell_formula_units_Z 4
_cell_length_a 9.118(5)
_cell_length_b 12.013(5)
_cell_length_c 17.319(5)
_cell_measurement_reflns_used 9461
_cell_measurement_temperature 100(2)
_cell_measurement_theta_max 28.37
_cell_measurement_theta_min 2.36
_cell_volume 1890.3(14)
_computing_cell_refinement 'SAINT (Bruker, 2004)'
_computing_data_collection 'APEX2 (Bruker, 2004)'
_computing_data_reduction SAINT
_computing_molecular_graphics 'DIAMOND (Brandenburg & Putz, 2005)'
_computing_publication_material 'WinGX (Farrugia, 1999)'
_computing_structure_refinement 'SHELXL97 (Sheldrick, 1997)'
_computing_structure_solution 'SIR97 (Altomare <i>et al.</i>,  1999)'
_diffrn_measured_fraction_theta_full 0.991
_diffrn_measured_fraction_theta_max 0.991
_diffrn_measurement_device_type
;
Bruker X8 ApexII 4K KappaCCD
;
_diffrn_measurement_method '\f and \w'
_diffrn_radiation_type MoK\a
_diffrn_radiation_wavelength 0.71073
_diffrn_reflns_av_R_equivalents 0.0291
_diffrn_reflns_limit_h_max 12
_diffrn_reflns_limit_h_min -12
_diffrn_reflns_limit_k_max 16
_diffrn_reflns_limit_k_min -10
_diffrn_reflns_limit_l_max 23
_diffrn_reflns_limit_l_min -22
_diffrn_reflns_number 33031
_diffrn_reflns_theta_full 28.37
_diffrn_reflns_theta_max 28.37
_diffrn_reflns_theta_min 2.07
_exptl_absorpt_coefficient_mu 2.563
_exptl_absorpt_correction_T_max 0.841
_exptl_absorpt_correction_T_min 0.6282
_exptl_absorpt_correction_type multi-scan
_exptl_absorpt_process_details '(SADABS; Bruker, 2004)'
_exptl_crystal_colour orange
_exptl_crystal_density_diffrn 2.105
_exptl_crystal_density_method 'not measured'
_exptl_crystal_description plate
_exptl_crystal_F_000 1180
_exptl_crystal_size_max 0.2
_exptl_crystal_size_mid 0.19
_exptl_crystal_size_min 0.07
_refine_diff_density_max 1.611
_refine_diff_density_min -1.641
_refine_ls_extinction_method none
_refine_ls_goodness_of_fit_ref 1.297
_refine_ls_hydrogen_treatment mixed
_refine_ls_matrix_type full
_refine_ls_number_parameters 285
_refine_ls_number_reflns 4686
_refine_ls_number_restraints 4
_refine_ls_restrained_S_all 1.296
_refine_ls_R_factor_gt 0.0221
_refine_ls_shift/su_max 0.001
_refine_ls_structure_factor_coef Fsqd
_refine_ls_weighting_details 'calc w=1/[\s^2^(Fo^2^)+(0.0510P)^2^+1.3787P] where P=(Fo^2^+2Fc^2^)/3'
_refine_ls_weighting_scheme calc
_refine_ls_wR_factor_ref 0.0905
_reflns_number_gt 4423
_reflns_number_total 4686
_reflns_threshold_expression I>2\s(I)
_cod_data_source_file hy2036.cif
_cod_data_source_block I
_cod_depositor_comments
;
The following automatic conversions were performed:
'_symmetry_cell_setting' value 'Monoclinic' changed to 'monoclinic'
according to '/home/saulius/struct/CIF-dictionaries/cif_core.dic'
dictionary named 'cif_core.dic' version 2.4.1 from 2010-06-29.

Automatic conversion script
Id: cif_fix_enum 1527 2010-12-29 10:47:43Z saulius 

The following automatic conversions were performed:

'_symmetry_cell_setting' value 'Monoclinic' changed to 'monoclinic'
according to /home/saulius/struct/CIF-dictionaries/cif_core.dic
dictionary named 'cif_core.dic' version 2.4.1 from 2010-06-29.

Automatic conversion script
Id: cif_fix_values 1715 2011-07-08 13:25:40Z adriana 
;
_cod_original_sg_symbol_H-M 'P 21/n'
_cod_database_code 2211862
_cod_database_fobs_code 2211862

loop_
_symmetry_equiv_pos_as_xyz
'x, y, z'
'-x+1/2, y+1/2, -z+1/2'
'-x, -y, -z'
'x-1/2, -y-1/2, z-1/2'

loop_
_atom_site_type_symbol
_atom_site_label
_atom_site_fract_x
_atom_site_fract_y
_atom_site_fract_z
_atom_site_U_iso_or_equiv
_atom_site_adp_type
_atom_site_calc_flag
_atom_site_refinement_flags
_atom_site_occupancy
Cs Cs1 0.307536(18) 0.272448(13) 0.428321(9) 0.01559(8) Uani d . 1
Cr Cr1 0.00076(4) 0.48612(3) 0.24297(2) 0.00712(9) Uani d . 1
O O10 -0.2096(2) 0.43327(16) 0.03588(11) 0.0162(4) Uani d . 1
O O11 0.3489(2) 0.32780(16) 0.07045(12) 0.0181(4) Uani d . 1
O O8 -0.0538(2) 0.33557(15) 0.27277(11) 0.0144(4) Uani d . 1
O O2 0.05902(19) 0.63639(15) 0.21352(11) 0.0135(3) Uani d . 1
N N2 0.1256(2) 0.40062(16) 0.16571(11) 0.0075(4) Uani d . 1
O O9 -0.15427(19) 0.48475(16) 0.15843(11) 0.0151(4) Uani d . 1
O O7 0.0243(2) 0.15999(15) 0.27736(11) 0.0172(4) Uani d . 1
O O5 -0.3456(2) 0.66053(15) 0.40616(11) 0.0157(4) Uani d . 1
O O4 0.15460(19) 0.48509(16) 0.32882(10) 0.0133(4) Uani d . 1
O O3 0.2105(2) 0.53379(18) 0.45119(11) 0.0206(4) Uani d . 1
N N1 -0.1218(2) 0.57306(16) 0.31952(11) 0.0087(4) Uani d . 1
O O12 0.4962(2) 0.47459(19) 0.10659(14) 0.0267(5) Uani d . 1
H H12 0.5553 0.4416 0.0817 0.032 Uiso calc R 1
C C3 -0.0300(3) 0.5796(2) 0.39544(15) 0.0154(5) Uani d . 1
H H3A -0.0803 0.5403 0.4344 0.019 Uiso calc R 1
H H3B -0.021 0.6569 0.4111 0.019 Uiso calc R 1
C C6 -0.3703(3) 0.5692(2) 0.37571(14) 0.0105(4) Uani d . 1
O O6 -0.4921(2) 0.50956(19) 0.38227(14) 0.0265(5) Uani d . 1
H H6 -0.4938 0.4567 0.3523 0.032 Uiso calc R 1
O O1 0.0025(2) 0.81603(15) 0.22197(11) 0.0150(4) Uani d . 1
C C4 0.1236(3) 0.5304(2) 0.39269(15) 0.0119(4) Uani d . 1
C C7 0.1479(3) 0.2866(2) 0.19934(16) 0.0122(5) Uani d . 1
H H7B 0.2439 0.2829 0.2279 0.015 Uiso calc R 1
H H7A 0.1463 0.2327 0.1575 0.015 Uiso calc R 1
C C2 -0.0197(3) 0.7176(2) 0.23648(15) 0.0103(5) Uani d . 1
C C11 0.2665(3) 0.4616(2) 0.16220(15) 0.0125(5) Uani d . 1
H H11A 0.3155 0.4644 0.2141 0.015 Uiso calc R 1
H H11B 0.2439 0.5376 0.1465 0.015 Uiso calc R 1
C C12 0.3747(3) 0.4142(2) 0.10809(14) 0.0112(4) Uani d . 1
C C10 -0.1227(3) 0.4414(2) 0.09398(14) 0.0108(4) Uani d . 1
C C9 0.0342(3) 0.3998(2) 0.08991(14) 0.0142(5) Uani d . 1
H H9A 0.0306 0.3243 0.0699 0.017 Uiso calc R 1
H H9B 0.0821 0.4457 0.0534 0.017 Uiso calc R 1
C C1 -0.1473(3) 0.6848(2) 0.28313(15) 0.0135(5) Uani d . 1
H H1B -0.1584 0.7399 0.3232 0.016 Uiso calc R 1
H H1A -0.2377 0.6834 0.2493 0.016 Uiso calc R 1
C C5 -0.2615(3) 0.5123(2) 0.32603(15) 0.0120(5) Uani d . 1
H H5A -0.2386 0.4392 0.3476 0.014 Uiso calc R 1
H H5B -0.3092 0.5016 0.2744 0.014 Uiso calc R 1
C C8 0.0308(3) 0.2557(2) 0.25305(15) 0.0108(4) Uani d . 1
O O13 -0.0134(3) 0.2677(3) 0.44164(16) 0.0418(7) Uani d D 1
O O14 0.6458(3) 0.2858(2) 0.4620(2) 0.0403(7) Uani d D 1
H H13B -0.055(5) 0.230(3) 0.481(2) 0.048 Uiso d D 1
H H13A -0.061(6) 0.268(4) 0.3939(17) 0.048 Uiso d D 1
H H14A 0.702(5) 0.240(3) 0.492(3) 0.048 Uiso d D 1
H H14B 0.685(5) 0.348(3) 0.484(3) 0.048 Uiso d D 1

loop_
_atom_site_aniso_label
_atom_site_aniso_U_11
_atom_site_aniso_U_22
_atom_site_aniso_U_33
_atom_site_aniso_U_12
_atom_site_aniso_U_13
_atom_site_aniso_U_23
Cs1 0.02003(11) 0.01445(11) 0.01258(11) 0.00175(5) 0.00318(7) 0.00076(5)
Cr1 0.00639(18) 0.00714(18) 0.00801(18) 0.00012(12) 0.00171(13) -0.00121(13)
O10 0.0141(8) 0.0218(9) 0.0124(8) 0.0025(7) -0.0018(7) -0.0029(7)
O11 0.0146(9) 0.0168(9) 0.0238(10) -0.0008(7) 0.0064(7) -0.0087(7)
O8 0.0138(8) 0.0101(8) 0.0204(9) -0.0005(7) 0.0087(7) -0.0002(7)
O2 0.0133(8) 0.0104(8) 0.0178(9) 0.0008(6) 0.0071(7) 0.0014(7)
N2 0.0062(8) 0.0075(8) 0.0088(9) 0.0000(7) 0.0014(7) 0.0001(7)
O9 0.0097(8) 0.0227(10) 0.0129(8) 0.0042(7) 0.0001(6) -0.0057(7)
O7 0.0204(9) 0.0115(8) 0.0202(9) 0.0008(7) 0.0043(7) 0.0058(7)
O5 0.0148(9) 0.0144(8) 0.0185(9) -0.0010(7) 0.0055(7) -0.0059(7)
O4 0.0104(8) 0.0183(9) 0.0113(8) 0.0033(7) 0.0008(6) -0.0027(7)
O3 0.0150(9) 0.0320(11) 0.0140(9) 0.0068(8) -0.0032(7) -0.0054(8)
N1 0.0072(9) 0.0084(9) 0.0106(9) -0.0006(7) 0.0015(7) -0.0002(7)
O12 0.0194(10) 0.0284(11) 0.0334(12) -0.0019(9) 0.0092(9) -0.0031(9)
C3 0.0108(11) 0.0240(13) 0.0113(11) 0.0048(10) -0.0002(9) -0.0050(10)
C6 0.0094(10) 0.0113(10) 0.0109(10) 0.0022(8) 0.0021(8) 0.0014(8)
O6 0.0215(10) 0.0248(11) 0.0342(12) -0.0028(8) 0.0088(9) -0.0036(9)
O1 0.0158(9) 0.0096(8) 0.0200(9) 0.0001(7) 0.0042(7) 0.0025(7)
C4 0.0100(10) 0.0132(11) 0.0127(11) -0.0006(9) 0.0017(9) -0.0001(9)
C7 0.0120(11) 0.0093(10) 0.0161(12) 0.0038(8) 0.0057(9) 0.0037(9)
C2 0.0097(11) 0.0113(11) 0.0099(11) 0.0005(8) 0.0014(9) 0.0008(8)
C11 0.0089(10) 0.0112(11) 0.0182(12) -0.0031(8) 0.0057(9) -0.0045(9)
C12 0.0090(10) 0.0129(11) 0.0120(11) 0.0027(8) 0.0022(8) 0.0006(9)
C10 0.0092(10) 0.0094(10) 0.0139(11) -0.0002(8) 0.0020(8) 0.0016(9)
C9 0.0109(11) 0.0224(12) 0.0095(11) 0.0041(9) 0.0010(9) -0.0017(9)
C1 0.0139(11) 0.0084(11) 0.0194(12) 0.0030(9) 0.0076(9) 0.0034(9)
C5 0.0089(10) 0.0109(11) 0.0170(11) -0.0026(8) 0.0062(9) -0.0032(9)
C8 0.0103(11) 0.0107(10) 0.0111(11) -0.0012(9) -0.0001(9) -0.0001(9)
O13 0.0298(14) 0.074(2) 0.0229(13) -0.0121(13) 0.0089(11) -0.0035(12)
O14 0.0279(13) 0.0354(14) 0.0551(18) -0.0057(10) -0.0106(12) 0.0194(13)

loop_
_atom_type_symbol
_atom_type_description
_atom_type_scat_dispersion_real
_atom_type_scat_dispersion_imag
_atom_type_scat_source
C C 0.0033 0.0016 'International Tables Vol C Tables 4.2.6.8 and 6.1.1.4'
H H 0 0 'International Tables Vol C Tables 4.2.6.8 and 6.1.1.4'
N N 0.0061 0.0033 'International Tables Vol C Tables 4.2.6.8 and 6.1.1.4'
O O 0.0106 0.006 'International Tables Vol C Tables 4.2.6.8 and 6.1.1.4'
Cr Cr 0.3209 0.6236 'International Tables Vol C Tables 4.2.6.8 and 6.1.1.4'
Cs Cs -0.368 2.1192 'International Tables Vol C Tables 4.2.6.8 and 6.1.1.4'

loop_
_geom_angle_atom_site_label_1
_geom_angle_atom_site_label_2
_geom_angle_atom_site_label_3
_geom_angle_site_symmetry_1
_geom_angle_site_symmetry_3
_geom_angle
O13 Cs1 O5 . 3_566 88.04(7)
O13 Cs1 O14 . . 164.59(9)
O5 Cs1 O14 3_566 . 76.72(8)
O13 Cs1 O10 . 4_666 80.66(7)
O5 Cs1 O10 3_566 4_666 69.18(6)
O14 Cs1 O10 . 4_666 91.60(6)
O13 Cs1 O2 . 2_545 118.86(7)
O5 Cs1 O2 3_566 2_545 147.16(5)
O14 Cs1 O2 . 2_545 74.90(8)
O10 Cs1 O2 4_666 2_545 95.37(5)
O13 Cs1 O1 . 2_545 131.00(7)
O5 Cs1 O1 3_566 2_545 133.99(5)
O14 Cs1 O1 . 2_545 63.75(7)
O10 Cs1 O1 4_666 2_545 131.14(5)
O2 Cs1 O1 2_545 2_545 39.69(5)
O13 Cs1 O3 . . 74.40(7)
O5 Cs1 O3 3_566 . 68.67(5)
O14 Cs1 O3 . . 101.62(7)
O10 Cs1 O3 4_666 . 131.17(5)
O2 Cs1 O3 2_545 . 133.43(5)
O1 Cs1 O3 2_545 . 96.21(5)
O13 Cs1 O4 . . 71.35(7)
O5 Cs1 O4 3_566 . 107.58(5)
O14 Cs1 O4 . . 115.21(6)
O10 Cs1 O4 4_666 . 151.97(5)
O2 Cs1 O4 2_545 . 99.28(5)
O1 Cs1 O4 2_545 . 72.12(5)
O3 Cs1 O4 . . 39.14(5)
O13 Cs1 O6 . 1_655 124.81(8)
O5 Cs1 O6 3_566 1_655 88.77(6)
O14 Cs1 O6 . 1_655 58.08(6)
O10 Cs1 O6 4_666 1_655 146.59(5)
O2 Cs1 O6 2_545 1_655 90.06(5)
O1 Cs1 O6 2_545 1_655 51.11(5)
O3 Cs1 O6 . 1_655 53.46(6)
O4 Cs1 O6 . 1_655 57.46(6)
O13 Cs1 C4 . . 64.80(8)
O5 Cs1 C4 3_566 . 86.92(6)
O14 Cs1 C4 . . 115.84(7)
O10 Cs1 C4 4_666 . 138.69(6)
O2 Cs1 C4 2_545 . 120.37(5)
O1 Cs1 C4 2_545 . 89.77(6)
O3 Cs1 C4 . . 20.30(5)
O4 Cs1 C4 . . 21.21(5)
O6 Cs1 C4 1_655 . 60.01(6)
O13 Cs1 C2 . 2_545 130.75(7)
O5 Cs1 C2 3_566 2_545 141.19(6)
O14 Cs1 C2 . 2_545 64.54(8)
O10 Cs1 C2 4_666 2_545 112.52(6)
O2 Cs1 C2 2_545 2_545 20.69(5)
O1 Cs1 C2 2_545 2_545 19.59(5)
O3 Cs1 C2 . 2_545 115.63(5)
O4 Cs1 C2 . 2_545 87.71(5)
O6 Cs1 C2 1_655 2_545 69.37(6)
C4 Cs1 C2 . 2_545 107.21(6)
O13 Cs1 O7 . . 54.68(7)
O5 Cs1 O7 3_566 . 141.69(5)
O14 Cs1 O7 . . 139.78(7)
O10 Cs1 O7 4_666 . 93.71(5)
O2 Cs1 O7 2_545 . 64.92(5)
O1 Cs1 O7 2_545 . 83.33(5)
O3 Cs1 O7 . . 104.46(5)
O4 Cs1 O7 . . 71.49(5)
O6 Cs1 O7 1_655 . 118.20(5)
C4 Cs1 O7 . . 84.62(5)
C2 Cs1 O7 2_545 . 76.68(6)
O9 Cr1 O4 . . 178.90(8)
O9 Cr1 O8 . . 90.35(8)
O4 Cr1 O8 . . 88.60(8)
O9 Cr1 O2 . . 90.43(8)
O4 Cr1 O2 . . 90.62(8)
O8 Cr1 O2 . . 179.00(8)
O9 Cr1 N1 . . 95.06(8)
O4 Cr1 N1 . . 84.74(8)
O8 Cr1 N1 . . 97.68(8)
O2 Cr1 N1 . . 82.86(8)
O9 Cr1 N2 . . 85.11(8)
O4 Cr1 N2 . . 95.10(8)
O8 Cr1 N2 . . 83.06(8)
O2 Cr1 N2 . . 96.39(8)
N1 Cr1 N2 . . 179.24(8)
C10 O10 Cs1 . 4_565 119.49(16)
C8 O8 Cr1 . . 116.44(16)
C2 O2 Cr1 . . 116.41(16)
C2 O2 Cs1 . 2 96.04(14)
Cr1 O2 Cs1 . 2 141.41(8)
C11 N2 C9 . . 112.81(19)
C11 N2 C7 . . 112.22(19)
C9 N2 C7 . . 112.53(19)
C11 N2 Cr1 . . 107.62(14)
C9 N2 Cr1 . . 105.75(14)
C7 N2 Cr1 . . 105.27(14)
C10 O9 Cr1 . . 117.05(16)
C8 O7 Cs1 . . 81.49(15)
C6 O5 Cs1 . 3_566 131.15(16)
C4 O4 Cr1 . . 117.10(16)
C4 O4 Cs1 . . 89.58(14)
Cr1 O4 Cs1 . . 129.93(8)
C4 O3 Cs1 . . 91.75(16)
C5 N1 C1 . . 111.79(19)
C5 N1 C3 . . 112.27(19)
C1 N1 C3 . . 112.3(2)
C5 N1 Cr1 . . 108.18(14)
C1 N1 Cr1 . . 104.76(14)
C3 N1 Cr1 . . 107.09(14)
C12 O12 H12 . . 109.5
N1 C3 C4 . . 113.5(2)
N1 C3 H3A . . 108.9
C4 C3 H3A . . 108.9
N1 C3 H3B . . 108.9
C4 C3 H3B . . 108.9
H3A C3 H3B . . 107.7
O5 C6 O6 . . 124.5(2)
O5 C6 C5 . . 122.5(2)
O6 C6 C5 . . 113.1(2)
O6 C6 Cs1 . 3_566 104.50(15)
C5 C6 Cs1 . 3_566 130.94(15)
C6 O6 H6 . . 109.5
C2 O1 Cs1 . 2 96.63(15)
O3 C4 O4 . . 123.2(2)
O3 C4 C3 . . 119.3(2)
O4 C4 C3 . . 117.4(2)
O3 C4 Cs1 . . 67.95(15)
O4 C4 Cs1 . . 69.20(13)
C3 C4 Cs1 . . 138.92(17)
N2 C7 C8 . . 112.5(2)
N2 C7 H7B . . 109.1
C8 C7 H7B . . 109.1
N2 C7 H7A . . 109.1
C8 C7 H7A . . 109.1
H7B C7 H7A . . 107.8
O1 C2 O2 . . 123.9(2)
O1 C2 C1 . . 120.2(2)
O2 C2 C1 . . 115.9(2)
O1 C2 Cs1 . 2 63.77(14)
O2 C2 Cs1 . 2 63.27(13)
C1 C2 Cs1 . 2 160.51(17)
N2 C11 C12 . . 116.6(2)
N2 C11 H11A . . 108.1
C12 C11 H11A . . 108.1
N2 C11 H11B . . 108.1
C12 C11 H11B . . 108.1
H11A C11 H11B . . 107.3
O11 C12 O12 . . 124.8(2)
O11 C12 C11 . . 122.1(2)
O12 C12 C11 . . 113.1(2)
O10 C10 O9 . . 124.5(2)
O10 C10 C9 . . 118.6(2)
O9 C10 C9 . . 116.9(2)
O9 C10 Cs1 . 4_565 151.50(16)
C9 C10 Cs1 . 4_565 81.01(13)
N2 C9 C10 . . 114.4(2)
N2 C9 H9A . . 108.7
C10 C9 H9A . . 108.7
N2 C9 H9B . . 108.7
C10 C9 H9B . . 108.7
H9A C9 H9B . . 107.6
N1 C1 C2 . . 110.95(19)
N1 C1 H1B . . 109.4
C2 C1 H1B . . 109.4
N1 C1 H1A . . 109.4
C2 C1 H1A . . 109.4
H1B C1 H1A . . 108
N1 C5 C6 . . 115.2(2)
N1 C5 H5A . . 108.5
C6 C5 H5A . . 108.5
N1 C5 H5B . . 108.5
C6 C5 H5B . . 108.5
H5A C5 H5B . . 107.5
O7 C8 O8 . . 123.8(2)
O7 C8 C7 . . 119.7(2)
O8 C8 C7 . . 116.5(2)
O7 C8 Cs1 . . 79.80(15)
O8 C8 Cs1 . . 96.93(15)
C7 C8 Cs1 . . 91.30(15)
Cs1 O13 H13B . . 122(3)
Cs1 O13 H13A . . 110(4)
H13B O13 H13A . . 119(5)
Cs1 O14 H14A . . 127(4)
Cs1 O14 H14B . . 118(3)
H14A O14 H14B . . 94(4)

loop_
_geom_bond_atom_site_label_1
_geom_bond_atom_site_label_2
_geom_bond_site_symmetry_2
_geom_bond_distance
Cs1 O13 . 2.955(3)
Cs1 O5 3_566 2.970(2)
Cs1 O14 . 3.095(3)
Cs1 O10 4_666 3.106(2)
Cs1 O2 2_545 3.2696(19)
Cs1 O1 2_545 3.288(2)
Cs1 O3 . 3.295(2)
Cs1 O4 . 3.322(2)
Cr1 O9 . 1.9476(19)
Cr1 O4 . 1.9562(19)
Cr1 O8 . 1.9564(19)
Cr1 O2 . 1.9614(19)
Cr1 N1 . 2.085(2)
Cr1 N2 . 2.097(2)
O10 C10 . 1.231(3)
O11 C12 . 1.238(3)
O8 C8 . 1.294(3)
O2 C2 . 1.294(3)
N2 C11 . 1.485(3)
N2 C9 . 1.494(3)
N2 C7 . 1.496(3)
O9 C10 . 1.286(3)
O7 C8 . 1.228(3)
O5 C6 . 1.230(3)
O4 C4 . 1.286(3)
O3 C4 . 1.233(3)
N1 C5 . 1.481(3)
N1 C1 . 1.493(3)
N1 C3 . 1.500(3)
O12 C12 . 1.326(3)
O12 H12 . 0.82
C3 C4 . 1.524(3)
C3 H3A . 0.97
C3 H3B . 0.97
C6 O6 . 1.334(3)
C6 C5 . 1.528(3)
O6 H6 . 0.82
O1 C2 . 1.229(3)
C7 C8 . 1.520(4)
C7 H7B . 0.97
C7 H7A . 0.97
C2 C1 . 1.523(3)
C11 C12 . 1.527(3)
C11 H11A . 0.97
C11 H11B . 0.97
C10 C9 . 1.523(3)
C9 H9A . 0.97
C9 H9B . 0.97
C1 H1B . 0.97
C1 H1A . 0.97
C5 H5A . 0.97
C5 H5B . 0.97
O13 H13B . 0.93(4)
O13 H13A . 0.90(2)
O14 H14A . 0.89(5)
O14 H14B . 0.90(4)

loop_
_geom_hbond_atom_site_label_D
_geom_hbond_atom_site_label_H
_geom_hbond_atom_site_label_A
_geom_hbond_distance_DH
_geom_hbond_distance_HA
_geom_hbond_distance_DA
_geom_hbond_angle_DHA
_geom_hbond_publ_flag
O13 H13A O8 0.90(2) 2.26(4) 3.028(3) 143(5) y
O13 H13A O7 0.90(2) 2.57(5) 3.170(4) 124(4) y
C11 H11A O4 0.97 2.58 3.154(3) 118 y
C11 H11B O2 0.97 2.44 3.011(3) 118 y
C1 H1B O5 0.97 2.51 2.923(3) 105 y
C5 H5A O8 0.97 2.54 3.040(3) 112 y
C5 H5B O9 0.97 2.56 3.157(3) 120 y
